data_7100443
loop_
_publ_author_name
'Peter Junk'
'Marcus Cole'

_publ_section_title
;
The synthesis of a sterically hindered samarium(II)
bis(amidinate) and conversion to its homoleptic trivalent congener
;
_journal_name_full 'Chemical Communications'
_journal_paper_doi 10.1039/b501447f
_journal_year 2005
_chemical_formula_moiety 'C92.50 H125 N6 Sm'
_chemical_formula_sum 'C92.5 H125 N6 Sm'
_chemical_formula_weight 1471.34
_chemical_melting_point 494
_chemical_name_common '[Sm(DippForm)3].5/2C7H8'
_space_group_IT_number 14
_symmetry_cell_setting monoclinic
_symmetry_space_group_name_Hall '-P 2yn'
_symmetry_space_group_name_H-M 'P 1 21/n 1'
_cell_angle_alpha 90.00
_cell_angle_beta 96.1070(10)
_cell_angle_gamma 90.00
_cell_formula_units_Z 4
_cell_length_a 13.1662(2)
_cell_length_b 37.9133(8)
_cell_length_c 16.4994(3)
_cell_measurement_temperature 123(2)
_cell_volume 8189.3(3)
_diffrn_ambient_temperature 123(2)
_exptl_crystal_density_diffrn 1.193
_cod_original_sg_symbol_H-M 'P 21/n'
_cod_original_formula_sum 'C92.50 H125 N6 Sm'
_cod_database_code 7100443

loop_
_symmetry_equiv_pos_as_xyz
'x, y, z'
'-x+1/2, y+1/2, -z+1/2'
'-x, -y, -z'
'x-1/2, -y-1/2, z-1/2'

loop_
_atom_site_label
_atom_site_type_symbol
_atom_site_fract_x
_atom_site_fract_y
_atom_site_fract_z
_atom_site_U_iso_or_equiv
_atom_site_adp_type
_atom_site_occupancy
_atom_site_symmetry_multiplicity
_atom_site_calc_flag
_atom_site_refinement_flags
_atom_site_disorder_assembly
_atom_site_disorder_group
Sm1 Sm 0.76954(3) 0.143840(13) 0.89342(2) 0.02341(14) Uani 1 1 d . . .
N1 N 0.8494(4) 0.20017(17) 0.8648(3) 0.0190(16) Uani 1 1 d . . .
N2 N 0.6877(4) 0.20151(18) 0.9090(4) 0.0236(17) Uani 1 1 d . . .
N3 N 0.8384(4) 0.10431(17) 0.7943(4) 0.0223(17) Uani 1 1 d . . .
N4 N 0.6701(4) 0.12103(18) 0.7691(4) 0.0223(16) Uani 1 1 d . . .
N5 N 0.8715(4) 0.12789(17) 1.0224(4) 0.0233(16) Uani 1 1 d . . .
N6 N 0.7038(4) 0.11029(17) 1.0043(4) 0.0207(16) Uani 1 1 d . . .
C1 C 0.9278(6) 0.2226(2) 0.8364(5) 0.026(2) Uani 1 1 d . . .
C2 C 1.0255(6) 0.2222(2) 0.8808(5) 0.031(2) Uani 1 1 d . . .
C3 C 1.0984(6) 0.2458(3) 0.8563(5) 0.037(3) Uani 1 1 d . . .
H3 H 1.1649 0.2457 0.8849 0.044 Uiso 1 1 calc R . .
C4 C 1.0776(6) 0.2689(3) 0.7928(6) 0.043(3) Uani 1 1 d . . .
H4 H 1.1286 0.2849 0.7792 0.052 Uiso 1 1 calc R . .
C5 C 0.9827(6) 0.2688(2) 0.7487(5) 0.039(3) Uani 1 1 d . . .
H5 H 0.9689 0.2845 0.7040 0.047 Uiso 1 1 calc R . .
C6 C 0.9053(6) 0.2455(2) 0.7696(5) 0.028(2) Uani 1 1 d . . .
C7 C 1.0493(5) 0.2000(2) 0.9545(5) 0.025(2) Uani 1 1 d . . .
H7 H 1.0101 0.1775 0.9456 0.030 Uiso 1 1 calc R . .
C8 C 1.1618(5) 0.1904(2) 0.9730(5) 0.037(3) Uani 1 1 d . . .
H8A H 1.1859 0.1792 0.9250 0.055 Uiso 1 1 calc R . .
H8B H 1.1702 0.1740 1.0191 0.055 Uiso 1 1 calc R . .
H8C H 1.2017 0.2118 0.9867 0.055 Uiso 1 1 calc R . .
C9 C 1.0141(6) 0.2179(3) 1.0301(5) 0.041(3) Uani 1 1 d . . .
H9A H 1.0487 0.2407 1.0388 0.062 Uiso 1 1 calc R . .
H9B H 1.0309 0.2029 1.0779 0.062 Uiso 1 1 calc R . .
H9C H 0.9400 0.2217 1.0218 0.062 Uiso 1 1 calc R . .
C10 C 0.8024(6) 0.2467(3) 0.7169(5) 0.035(2) Uani 1 1 d . . .
H10 H 0.7600 0.2266 0.7331 0.042 Uiso 1 1 calc R . .
C11 C 0.8134(6) 0.2433(3) 0.6269(5) 0.051(3) Uani 1 1 d . . .
H11A H 0.8530 0.2632 0.6093 0.077 Uiso 1 1 calc R . .
H11B H 0.7456 0.2432 0.5961 0.077 Uiso 1 1 calc R . .
H11C H 0.8488 0.2212 0.6171 0.077 Uiso 1 1 calc R . .
C12 C 0.7432(6) 0.2813(2) 0.7286(5) 0.046(3) Uani 1 1 d . . .
H12A H 0.7333 0.2841 0.7863 0.069 Uiso 1 1 calc R . .
H12B H 0.6765 0.2803 0.6961 0.069 Uiso 1 1 calc R . .
H12C H 0.7822 0.3013 0.7110 0.069 Uiso 1 1 calc R . .
C13 C 0.6095(6) 0.2260(2) 0.9288(5) 0.028(2) Uani 1 1 d . . .
C14 C 0.5113(6) 0.2215(3) 0.8866(5) 0.029(2) Uani 1 1 d . . .
C15 C 0.4350(6) 0.2457(3) 0.9033(5) 0.038(3) Uani 1 1 d . . .
H15 H 0.3679 0.2433 0.8764 0.046 Uiso 1 1 calc R . .
C16 C 0.4560(7) 0.2728(3) 0.9579(6) 0.048(3) Uani 1 1 d . . .
H16 H 0.4042 0.2893 0.9671 0.058 Uiso 1 1 calc R . .
C17 C 0.5516(7) 0.2761(3) 0.9992(5) 0.043(3) Uani 1 1 d . . .
H17 H 0.5646 0.2950 1.0366 0.052 Uiso 1 1 calc R . .
C18 C 0.6299(6) 0.2527(2) 0.9881(5) 0.030(2) Uani 1 1 d . . .
C19 C 0.4879(5) 0.1942(3) 0.8210(5) 0.035(3) Uani 1 1 d . . .
H19 H 0.5281 0.1725 0.8378 0.042 Uiso 1 1 calc R . .
C20 C 0.3758(5) 0.1838(3) 0.8067(5) 0.041(3) Uani 1 1 d . . .
H20A H 0.3521 0.1762 0.8583 0.062 Uiso 1 1 calc R . .
H20B H 0.3677 0.1643 0.7674 0.062 Uiso 1 1 calc R . .
H20C H 0.3353 0.2040 0.7852 0.062 Uiso 1 1 calc R . .
C21 C 0.5244(5) 0.2077(2) 0.7401(5) 0.039(3) Uani 1 1 d . . .
H21A H 0.4914 0.2303 0.7253 0.059 Uiso 1 1 calc R . .
H21B H 0.5061 0.1905 0.6968 0.059 Uiso 1 1 calc R . .
H21C H 0.5987 0.2109 0.7473 0.059 Uiso 1 1 calc R . .
C22 C 0.7338(6) 0.2577(3) 1.0373(5) 0.041(3) Uani 1 1 d . . .
H22 H 0.7772 0.2368 1.0279 0.049 Uiso 1 1 calc R . .
C23 C 0.7233(7) 0.2600(3) 1.1284(5) 0.059(3) Uani 1 1 d . . .
H23A H 0.6819 0.2807 1.1390 0.089 Uiso 1 1 calc R . .
H23B H 0.7912 0.2623 1.1586 0.089 Uiso 1 1 calc R . .
H23C H 0.6901 0.2386 1.1459 0.089 Uiso 1 1 calc R . .
C24 C 0.7901(7) 0.2909(3) 1.0137(6) 0.062(3) Uani 1 1 d . . .
H24A H 0.8027 0.2894 0.9564 0.093 Uiso 1 1 calc R . .
H24B H 0.8555 0.2929 1.0480 0.093 Uiso 1 1 calc R . .
H24C H 0.7483 0.3118 1.0219 0.093 Uiso 1 1 calc R . .
C25 C 0.7688(6) 0.2185(2) 0.8837(4) 0.026(2) Uani 1 1 d . . .
H25 H 0.7684 0.2434 0.8793 0.032 Uiso 1 1 calc R . .
C26 C 0.9201(5) 0.0830(3) 0.7645(5) 0.026(2) Uani 1 1 d . . .
C27 C 1.0075(6) 0.1014(3) 0.7438(5) 0.032(2) Uani 1 1 d . . .
C28 C 1.0842(6) 0.0806(3) 0.7152(5) 0.038(3) Uani 1 1 d . . .
H28 H 1.1440 0.0920 0.7009 0.045 Uiso 1 1 calc R . .
C29 C 1.0776(7) 0.0452(3) 0.7068(6) 0.052(3) Uani 1 1 d . . .
H29 H 1.1322 0.0322 0.6881 0.063 Uiso 1 1 calc R . .
C30 C 0.9907(7) 0.0280(3) 0.7258(6) 0.052(3) Uani 1 1 d . . .
H30 H 0.9847 0.0032 0.7181 0.063 Uiso 1 1 calc R . .
C31 C 0.9121(6) 0.0466(3) 0.7560(5) 0.036(2) Uani 1 1 d . . .
C32 C 1.0171(6) 0.1409(3) 0.7475(5) 0.033(2) Uani 1 1 d . . .
H32 H 0.9861 0.1489 0.7971 0.040 Uiso 1 1 calc R . .
C33 C 1.1259(5) 0.1550(2) 0.7541(5) 0.042(3) Uani 1 1 d . . .
H33A H 1.1680 0.1422 0.7970 0.064 Uiso 1 1 calc R . .
H33B H 1.1256 0.1802 0.7677 0.064 Uiso 1 1 calc R . .
H33C H 1.1540 0.1518 0.7020 0.064 Uiso 1 1 calc R . .
C34 C 0.9557(6) 0.1581(3) 0.6736(6) 0.047(3) Uani 1 1 d . . .
H34A H 0.9828 0.1502 0.6235 0.070 Uiso 1 1 calc R . .
H34B H 0.9615 0.1838 0.6780 0.070 Uiso 1 1 calc R . .
H34C H 0.8838 0.1512 0.6720 0.070 Uiso 1 1 calc R . .
C35 C 0.8194(6) 0.0250(3) 0.7786(6) 0.041(3) Uani 1 1 d . . .
H35 H 0.7785 0.0404 0.8123 0.049 Uiso 1 1 calc R . .
C36 C 0.8514(7) -0.0079(3) 0.8284(6) 0.065(3) Uani 1 1 d . . .
H36A H 0.7910 -0.0189 0.8476 0.098 Uiso 1 1 calc R . .
H36B H 0.8996 -0.0013 0.8753 0.098 Uiso 1 1 calc R . .
H36C H 0.8843 -0.0247 0.7943 0.098 Uiso 1 1 calc R . .
C37 C 0.7507(7) 0.0133(3) 0.7046(6) 0.060(3) Uani 1 1 d . . .
H37A H 0.7896 -0.0015 0.6702 0.090 Uiso 1 1 calc R . .
H37B H 0.7244 0.0340 0.6737 0.090 Uiso 1 1 calc R . .
H37C H 0.6935 -0.0003 0.7219 0.090 Uiso 1 1 calc R . .
C38 C 0.5774(6) 0.1169(2) 0.7145(5) 0.026(2) Uani 1 1 d . . .
C39 C 0.4907(6) 0.1029(2) 0.7453(5) 0.029(2) Uani 1 1 d . . .
C40 C 0.4016(6) 0.0999(2) 0.6928(6) 0.040(3) Uani 1 1 d . . .
H40 H 0.3425 0.0904 0.7131 0.047 Uiso 1 1 calc R . .
C41 C 0.3956(7) 0.1101(3) 0.6124(5) 0.052(3) Uani 1 1 d . . .
H41 H 0.3337 0.1076 0.5777 0.063 Uiso 1 1 calc R . .
C42 C 0.4815(6) 0.1241(3) 0.5831(5) 0.042(3) Uani 1 1 d . . .
H42 H 0.4786 0.1310 0.5276 0.050 Uiso 1 1 calc R . .
C43 C 0.5728(6) 0.1281(2) 0.6342(5) 0.028(2) Uani 1 1 d . . .
C44 C 0.4968(6) 0.0885(3) 0.8307(5) 0.031(2) Uani 1 1 d . . .
H44 H 0.5417 0.1046 0.8665 0.037 Uiso 1 1 calc R . .
C45 C 0.3931(5) 0.0866(2) 0.8658(5) 0.036(2) Uani 1 1 d . . .
H45A H 0.3597 0.1097 0.8607 0.054 Uiso 1 1 calc R . .
H45B H 0.4039 0.0799 0.9234 0.054 Uiso 1 1 calc R . .
H45C H 0.3497 0.0689 0.8356 0.054 Uiso 1 1 calc R . .
C46 C 0.5452(6) 0.0521(3) 0.8374(6) 0.056(3) Uani 1 1 d . . .
H46A H 0.5067 0.0361 0.7990 0.084 Uiso 1 1 calc R . .
H46B H 0.5442 0.0432 0.8930 0.084 Uiso 1 1 calc R . .
H46C H 0.6160 0.0536 0.8244 0.084 Uiso 1 1 calc R . .
C47 C 0.6613(6) 0.1445(3) 0.5952(5) 0.032(2) Uani 1 1 d . . .
H47 H 0.7149 0.1513 0.6401 0.038 Uiso 1 1 calc R . .
C48 C 0.6307(7) 0.1778(3) 0.5463(5) 0.061(3) Uani 1 1 d . . .
H48A H 0.5797 0.1718 0.5008 0.092 Uiso 1 1 calc R . .
H48B H 0.6911 0.1879 0.5252 0.092 Uiso 1 1 calc R . .
H48C H 0.6017 0.1950 0.5817 0.092 Uiso 1 1 calc R . .
C49 C 0.7103(6) 0.1187(3) 0.5386(5) 0.048(3) Uani 1 1 d . . .
H49A H 0.6580 0.1102 0.4964 0.072 Uiso 1 1 calc R . .
H49B H 0.7399 0.0987 0.5705 0.072 Uiso 1 1 calc R . .
H49C H 0.7641 0.1309 0.5127 0.072 Uiso 1 1 calc R . .
C50 C 0.7507(6) 0.1025(2) 0.7480(5) 0.025(2) Uani 1 1 d . . .
H50 H 0.7443 0.0884 0.7001 0.030 Uiso 1 1 calc R . .
C51 C 0.9651(6) 0.1272(2) 1.0787(5) 0.031(2) Uani 1 1 d . . .
C52 C 1.0521(6) 0.1108(2) 1.0524(5) 0.026(2) Uani 1 1 d . . .
C53 C 1.1399(6) 0.1094(3) 1.1072(6) 0.041(3) Uani 1 1 d . . .
H53 H 1.1994 0.0983 1.0913 0.049 Uiso 1 1 calc R . .
C54 C 1.1423(7) 0.1240(3) 1.1849(6) 0.054(3) Uani 1 1 d . . .
H54 H 1.2022 0.1224 1.2224 0.065 Uiso 1 1 calc R . .
C55 C 1.0566(6) 0.1405(3) 1.2063(5) 0.052(3) Uani 1 1 d . . .
H55 H 1.0594 0.1509 1.2589 0.063 Uiso 1 1 calc R . .
C56 C 0.9675(6) 0.1430(3) 1.1561(5) 0.037(2) Uani 1 1 d . . .
C57 C 1.0492(5) 0.0938(3) 0.9713(5) 0.035(3) Uani 1 1 d . . .
H57 H 1.0038 0.1083 0.9319 0.042 Uiso 1 1 calc R . .
C58 C 1.1532(5) 0.0906(3) 0.9380(5) 0.048(3) Uani 1 1 d . . .
H58A H 1.1845 0.1140 0.9363 0.072 Uiso 1 1 calc R . .
H58B H 1.1437 0.0807 0.8829 0.072 Uiso 1 1 calc R . .
H58C H 1.1977 0.0751 0.9735 0.072 Uiso 1 1 calc R . .
C59 C 1.0031(6) 0.0570(3) 0.9732(5) 0.043(3) Uani 1 1 d . . .
H59A H 1.0430 0.0428 1.0148 0.065 Uiso 1 1 calc R . .
H59B H 1.0043 0.0459 0.9198 0.065 Uiso 1 1 calc R . .
H59C H 0.9324 0.0588 0.9863 0.065 Uiso 1 1 calc R . .
C60 C 0.8772(6) 0.1618(3) 1.1856(5) 0.037(2) Uani 1 1 d . . .
H60 H 0.8250 0.1660 1.1380 0.044 Uiso 1 1 calc R . .
C61 C 0.9083(7) 0.1976(3) 1.2243(6) 0.070(4) Uani 1 1 d . . .
H61A H 0.8483 0.2090 1.2434 0.105 Uiso 1 1 calc R . .
H61B H 0.9359 0.2127 1.1837 0.105 Uiso 1 1 calc R . .
H61C H 0.9605 0.1940 1.2705 0.105 Uiso 1 1 calc R . .
C62 C 0.8275(6) 0.1405(3) 1.2501(5) 0.061(3) Uani 1 1 d . . .
H62A H 0.8004 0.1184 1.2260 0.092 Uiso 1 1 calc R . .
H62B H 0.7718 0.1542 1.2694 0.092 Uiso 1 1 calc R . .
H62C H 0.8788 0.1353 1.2961 0.092 Uiso 1 1 calc R . .
C63 C 0.6273(5) 0.0912(2) 1.0415(4) 0.023(2) Uani 1 1 d . . .
C64 C 0.5371(5) 0.1094(3) 1.0587(5) 0.029(2) Uani 1 1 d . . .
C65 C 0.4636(6) 0.0906(3) 1.0980(5) 0.034(2) Uani 1 1 d . . .
H65 H 0.4030 0.1024 1.1096 0.041 Uiso 1 1 calc R . .
C66 C 0.4774(6) 0.0557(3) 1.1202(5) 0.038(2) Uani 1 1 d . . .
H66 H 0.4273 0.0437 1.1472 0.045 Uiso 1 1 calc R . .
C67 C 0.5643(6) 0.0383(3) 1.1029(5) 0.037(2) Uani 1 1 d . . .
H67 H 0.5741 0.0143 1.1186 0.045 Uiso 1 1 calc R . .
C68 C 0.6391(6) 0.0556(3) 1.0620(5) 0.032(2) Uani 1 1 d . . .
C69 C 0.5222(5) 0.1481(2) 1.0407(5) 0.026(2) Uani 1 1 d . . .
H69 H 0.5476 0.1526 0.9867 0.031 Uiso 1 1 calc R . .
C70 C 0.4114(5) 0.1603(2) 1.0341(5) 0.038(3) Uani 1 1 d . . .
H70A H 0.3704 0.1460 0.9934 0.057 Uiso 1 1 calc R . .
H70B H 0.4076 0.1852 1.0176 0.057 Uiso 1 1 calc R . .
H70C H 0.3850 0.1577 1.0871 0.057 Uiso 1 1 calc R . .
C71 C 0.5866(6) 0.1706(2) 1.1034(5) 0.038(2) Uani 1 1 d . . .
H71A H 0.6586 0.1638 1.1044 0.057 Uiso 1 1 calc R . .
H71B H 0.5640 0.1668 1.1574 0.057 Uiso 1 1 calc R . .
H71C H 0.5787 0.1955 1.0885 0.057 Uiso 1 1 calc R . .
C72 C 0.7323(6) 0.0330(3) 1.0469(5) 0.036(3) Uani 1 1 d . . .
H72 H 0.7732 0.0471 1.0108 0.043 Uiso 1 1 calc R . .
C73 C 0.7033(6) -0.0009(3) 1.0023(6) 0.050(3) Uani 1 1 d . . .
H73A H 0.6723 -0.0171 1.0389 0.076 Uiso 1 1 calc R . .
H73B H 0.7646 -0.0118 0.9844 0.076 Uiso 1 1 calc R . .
H73C H 0.6544 0.0041 0.9548 0.076 Uiso 1 1 calc R . .
C74 C 0.8029(6) 0.0249(3) 1.1247(5) 0.051(3) Uani 1 1 d . . .
H74A H 0.7662 0.0103 1.1611 0.077 Uiso 1 1 calc R . .
H74B H 0.8243 0.0470 1.1522 0.077 Uiso 1 1 calc R . .
H74C H 0.8632 0.0121 1.1105 0.077 Uiso 1 1 calc R . .
C75 C 0.7924(5) 0.1113(2) 1.0498(5) 0.025(2) Uani 1 1 d . . .
H75 H 0.7999 0.1002 1.1018 0.030 Uiso 1 1 calc R . .
C76 C 0.3795(10) -0.0771(4) 0.6853(7) 0.114(5) Uani 1 1 d . . .
H76A H 0.3824 -0.0520 0.6718 0.172 Uiso 1 1 calc R . .
H76B H 0.3719 -0.0798 0.7434 0.172 Uiso 1 1 calc R . .
H76C H 0.3211 -0.0880 0.6529 0.172 Uiso 1 1 calc R . .
C77 C 0.4787(10) -0.0952(5) 0.6660(7) 0.076(4) Uani 1 1 d . . .
C78 C 0.4892(11) -0.1324(4) 0.6682(6) 0.079(4) Uani 1 1 d . . .
H78 H 0.4344 -0.1468 0.6815 0.094 Uiso 1 1 calc R . .
C79 C 0.5800(12) -0.1475(4) 0.6507(6) 0.083(4) Uani 1 1 d . . .
H79 H 0.5868 -0.1724 0.6525 0.099 Uiso 1 1 calc R . .
C80 C 0.6599(10) -0.1277(4) 0.6309(7) 0.083(4) Uani 1 1 d . . .
H80 H 0.7220 -0.1385 0.6197 0.099 Uiso 1 1 calc R . .
C81 C 0.6481(10) -0.0905(4) 0.6274(7) 0.080(4) Uani 1 1 d . . .
H81 H 0.7024 -0.0762 0.6126 0.095 Uiso 1 1 calc R . .
C82 C 0.5584(11) -0.0749(4) 0.6452(6) 0.081(4) Uani 1 1 d . . .
H82 H 0.5516 -0.0499 0.6430 0.098 Uiso 1 1 calc R . .
C83A C -0.134(3) -0.1023(14) 0.507(3) 0.36(4) Uani 0.58(3) 1 d P A 1
H83A H -0.1913 -0.0994 0.5403 0.535 Uiso 0.58(3) 1 calc PR A 1
H83B H -0.1090 -0.1266 0.5120 0.535 Uiso 0.58(3) 1 calc PR A 1
H83C H -0.1576 -0.0972 0.4501 0.535 Uiso 0.58(3) 1 calc PR A 1
C83B C 0.145(3) -0.0203(13) 0.514(2) 0.17(3) Uani 0.42(3) 1 d P A 2
H83D H 0.1504 -0.0270 0.4572 0.261 Uiso 0.42(3) 1 calc PR A 2
H83E H 0.2134 -0.0161 0.5418 0.261 Uiso 0.42(3) 1 calc PR A 2
H83F H 0.1042 0.0013 0.5152 0.261 Uiso 0.42(3) 1 calc PR A 2
C84 C -0.063(4) -0.081(2) 0.5322(15) 0.77(9) Uani 1 1 d . . .
C85 C 0.034(2) -0.0695(9) 0.5077(15) 0.200(13) Uani 1 1 d . A .
H85 H 0.0539 -0.0789 0.4584 0.240 Uiso 1 1 calc R . .
C87 C 0.0963(15) -0.0510(5) 0.6359(13) 0.159(7) Uani 1 1 d . A .
H87 H 0.1467 -0.0419 0.6758 0.190 Uiso 1 1 calc R . .
C88 C 0.005(2) -0.0725(7) 0.6593(16) 0.222(15) Uani 1 1 d . . .
H88 H -0.0127 -0.0761 0.7129 0.267 Uiso 1 1 calc R A .
C89 C -0.051(3) -0.0872(12) 0.581(4) 0.47(5) Uani 1 1 d . A .
H89 H -0.0803 -0.1095 0.5897 0.562 Uiso 1 1 calc R . .
C90 C 0.3301(19) 0.0149(8) 0.6079(18) 0.153(15) Uani 0.50 1 d P . .
H90A H 0.2716 -0.0002 0.5900 0.230 Uiso 0.50 1 calc PR . .
H90B H 0.3086 0.0397 0.6056 0.230 Uiso 0.50 1 calc PR . .
H90C H 0.3564 0.0089 0.6639 0.230 Uiso 0.50 1 calc PR . .
C91 C 0.4188(14) 0.0091(5) 0.5485(10) 0.116(6) Uani 1 1 d . . .
C92 C 0.5076(15) 0.0265(5) 0.5560(10) 0.121(6) Uani 1 1 d . . .
H92 H 0.5169 0.0451 0.5947 0.145 Uiso 1 1 calc R . .
C93 C 0.5889(13) 0.0184(4) 0.5084(11) 0.118(6) Uani 1 1 d . . .
H93 H 0.6497 0.0321 0.5154 0.141 Uiso 1 1 calc R . .
C94 C 0.101(3) -0.0455(10) 0.5504(15) 0.235(15) Uani 1 1 d . . .

loop_
_atom_site_aniso_label
_atom_site_aniso_U_11
_atom_site_aniso_U_22
_atom_site_aniso_U_33
_atom_site_aniso_U_23
_atom_site_aniso_U_13
_atom_site_aniso_U_12
Sm1 0.0211(2) 0.0277(3) 0.0222(2) 0.0010(3) 0.00564(14) -0.0009(3)
N1 0.015(3) 0.019(5) 0.024(4) 0.004(3) 0.009(3) 0.002(3)
N2 0.014(3) 0.029(5) 0.028(4) 0.007(3) 0.006(3) -0.003(3)
N3 0.023(4) 0.019(5) 0.025(4) -0.001(3) 0.002(3) -0.003(3)
N4 0.023(4) 0.015(4) 0.030(4) 0.001(3) 0.007(3) 0.002(3)
N5 0.027(4) 0.011(4) 0.033(4) 0.004(3) 0.005(3) 0.003(3)
N6 0.013(3) 0.019(5) 0.030(4) -0.003(3) 0.002(3) -0.002(3)
C1 0.031(5) 0.013(6) 0.035(5) 0.001(4) 0.008(4) -0.002(4)
C2 0.022(5) 0.036(7) 0.034(5) -0.008(5) 0.004(4) 0.009(5)
C3 0.024(5) 0.054(8) 0.034(6) 0.000(5) 0.009(4) -0.008(5)
C4 0.039(6) 0.038(8) 0.057(7) 0.001(6) 0.024(5) -0.015(5)
C5 0.031(5) 0.045(8) 0.041(6) 0.019(5) 0.004(4) -0.004(5)
C6 0.024(5) 0.030(7) 0.031(5) -0.005(4) 0.011(4) 0.006(4)
C7 0.017(4) 0.027(6) 0.030(5) 0.010(4) -0.003(4) 0.002(4)
C8 0.016(4) 0.046(8) 0.048(6) 0.001(5) 0.003(4) -0.005(4)
C9 0.031(5) 0.060(8) 0.032(6) 0.003(5) 0.000(4) -0.008(5)
C10 0.033(5) 0.040(7) 0.034(6) 0.000(5) 0.013(4) -0.001(5)
C11 0.045(6) 0.076(9) 0.033(6) -0.001(6) 0.006(4) 0.011(6)
C12 0.037(5) 0.044(8) 0.057(7) 0.017(5) 0.010(5) 0.014(5)
C13 0.022(5) 0.036(7) 0.030(5) 0.001(4) 0.015(4) 0.008(4)
C14 0.025(5) 0.041(7) 0.022(5) 0.012(4) 0.006(4) 0.002(5)
C15 0.030(5) 0.049(8) 0.039(6) -0.002(5) 0.016(4) 0.008(5)
C16 0.051(7) 0.048(9) 0.049(7) 0.010(6) 0.019(5) 0.024(6)
C17 0.055(6) 0.033(7) 0.045(6) -0.010(5) 0.022(5) 0.008(6)
C18 0.034(5) 0.024(6) 0.037(6) -0.001(4) 0.022(4) 0.002(5)
C19 0.016(4) 0.046(8) 0.043(6) -0.006(5) -0.001(4) 0.002(5)
C20 0.020(5) 0.052(8) 0.051(6) 0.007(5) -0.002(4) 0.001(5)
C21 0.027(5) 0.042(8) 0.048(6) 0.004(5) 0.005(4) -0.002(5)
C22 0.043(6) 0.040(8) 0.043(6) -0.012(5) 0.022(5) -0.004(5)
C23 0.098(8) 0.055(9) 0.024(6) -0.007(5) 0.005(5) 0.002(7)
C24 0.063(7) 0.048(9) 0.078(8) -0.026(7) 0.019(6) -0.021(6)
C25 0.027(4) 0.026(6) 0.026(5) -0.005(4) 0.004(4) 0.004(5)
C26 0.014(4) 0.027(7) 0.037(5) -0.001(4) 0.001(4) -0.006(4)
C27 0.030(5) 0.034(7) 0.032(5) 0.001(5) 0.005(4) 0.009(5)
C28 0.041(5) 0.020(7) 0.057(6) 0.007(5) 0.025(5) 0.012(5)
C29 0.049(6) 0.037(8) 0.076(8) -0.004(6) 0.033(6) 0.022(6)
C30 0.057(6) 0.030(7) 0.076(8) -0.009(6) 0.034(6) 0.018(6)
C31 0.040(6) 0.034(7) 0.037(6) -0.006(5) 0.009(4) -0.011(5)
C32 0.032(5) 0.029(7) 0.042(6) -0.008(5) 0.017(4) 0.000(5)
C33 0.024(5) 0.054(8) 0.051(6) 0.001(5) 0.011(4) -0.004(5)
C34 0.034(5) 0.046(8) 0.060(7) 0.006(6) 0.005(5) -0.011(5)
C35 0.044(6) 0.020(7) 0.061(7) -0.002(5) 0.018(5) -0.002(5)
C36 0.066(7) 0.051(9) 0.080(9) 0.003(7) 0.012(6) -0.010(6)
C37 0.063(7) 0.052(9) 0.064(8) -0.009(6) 0.000(6) -0.015(6)
C38 0.025(5) 0.027(6) 0.025(5) -0.001(4) 0.000(4) -0.009(4)
C39 0.022(5) 0.034(7) 0.031(5) 0.007(4) 0.001(4) -0.007(4)
C40 0.023(5) 0.042(8) 0.054(7) 0.002(5) 0.007(4) -0.012(5)
C41 0.039(6) 0.086(10) 0.030(6) -0.001(6) -0.010(4) -0.012(6)
C42 0.040(6) 0.051(8) 0.034(6) 0.002(5) 0.001(5) 0.004(5)
C43 0.023(5) 0.032(7) 0.031(5) 0.001(4) 0.009(4) 0.003(4)
C44 0.024(5) 0.039(7) 0.031(5) 0.005(5) 0.004(4) 0.004(5)
C45 0.024(5) 0.035(7) 0.048(6) 0.019(5) 0.003(4) -0.006(4)
C46 0.045(6) 0.072(10) 0.051(7) 0.016(6) 0.008(5) -0.002(6)
C47 0.039(5) 0.032(6) 0.024(5) 0.000(5) -0.001(4) -0.005(5)
C48 0.071(7) 0.079(10) 0.036(6) 0.004(6) 0.009(5) -0.013(7)
C49 0.054(6) 0.075(9) 0.017(5) 0.005(5) 0.012(4) -0.003(6)
C50 0.039(5) 0.015(5) 0.019(4) 0.003(4) 0.001(4) -0.006(4)
C51 0.025(5) 0.027(7) 0.039(6) 0.002(4) -0.002(4) -0.014(4)
C52 0.022(5) 0.027(6) 0.029(5) 0.005(4) -0.001(4) -0.003(4)
C53 0.023(5) 0.051(8) 0.048(7) 0.010(6) -0.001(4) 0.002(5)
C54 0.037(6) 0.071(10) 0.051(7) 0.014(6) -0.014(5) -0.013(6)
C55 0.037(5) 0.080(10) 0.039(6) 0.000(6) 0.000(4) -0.008(6)
C56 0.029(5) 0.057(8) 0.025(5) -0.006(6) -0.004(4) -0.019(6)
C57 0.018(5) 0.051(8) 0.035(6) -0.004(5) 0.001(4) 0.006(5)
C58 0.028(5) 0.051(8) 0.067(7) -0.002(6) 0.010(5) 0.007(5)
C59 0.035(5) 0.043(8) 0.054(7) -0.014(5) 0.013(4) 0.000(5)
C60 0.042(5) 0.036(7) 0.033(6) -0.011(5) 0.007(4) -0.008(5)
C61 0.072(7) 0.087(11) 0.056(7) -0.034(7) 0.029(6) -0.016(7)
C62 0.059(6) 0.076(10) 0.051(7) -0.018(7) 0.021(5) -0.011(7)
C63 0.023(5) 0.028(6) 0.018(5) 0.001(4) 0.006(3) -0.010(4)
C64 0.017(4) 0.040(7) 0.031(5) -0.003(5) 0.004(4) -0.008(5)
C65 0.030(5) 0.038(7) 0.037(6) 0.000(5) 0.013(4) -0.001(5)
C66 0.040(5) 0.034(7) 0.041(6) 0.009(5) 0.014(4) -0.007(5)
C67 0.039(5) 0.036(7) 0.037(6) 0.010(5) 0.000(4) -0.003(5)
C68 0.025(5) 0.037(7) 0.034(5) 0.008(5) 0.008(4) -0.007(5)
C69 0.023(4) 0.019(6) 0.038(5) 0.006(4) 0.009(4) -0.005(5)
C70 0.030(5) 0.049(8) 0.037(6) -0.001(5) 0.018(4) 0.014(5)
C71 0.038(5) 0.031(7) 0.046(6) -0.005(5) 0.015(4) 0.002(5)
C72 0.028(5) 0.041(8) 0.042(6) 0.005(5) 0.016(4) -0.002(5)
C73 0.056(6) 0.036(8) 0.061(7) 0.004(6) 0.009(5) -0.001(6)
C74 0.045(6) 0.049(8) 0.060(7) 0.013(6) 0.009(5) 0.003(6)
C75 0.027(5) 0.036(7) 0.016(5) -0.004(4) 0.014(4) -0.007(4)
C76 0.126(11) 0.130(16) 0.092(11) -0.031(10) 0.033(9) -0.002(11)
C77 0.084(10) 0.103(14) 0.042(7) -0.014(8) 0.005(6) -0.009(11)
C78 0.106(11) 0.088(14) 0.042(7) 0.010(7) 0.012(7) -0.025(10)
C79 0.105(10) 0.089(13) 0.049(7) 0.001(8) -0.015(7) 0.013(11)
C80 0.070(9) 0.093(15) 0.077(9) 0.013(9) -0.029(7) -0.022(9)
C81 0.089(10) 0.071(13) 0.077(10) -0.008(8) 0.001(7) -0.014(9)
C82 0.098(10) 0.090(13) 0.057(8) -0.011(8) 0.014(7) -0.022(10)
C83A 0.26(5) 0.47(9) 0.30(6) 0.07(5) -0.19(4) -0.19(5)
C83B 0.23(5) 0.20(6) 0.11(4) 0.07(4) 0.13(4) 0.11(4)
C84 0.31(5) 2.0(3) 0.035(15) -0.17(5) 0.08(2) -0.35(8)
C85 0.16(2) 0.29(4) 0.15(2) -0.11(2) 0.017(17) 0.00(2)
C87 0.200(19) 0.15(2) 0.125(18) -0.029(14) 0.010(14) 0.050(16)
C88 0.25(3) 0.19(3) 0.26(3) 0.16(2) 0.18(2) 0.14(2)
C89 0.22(4) 0.34(5) 0.77(11) 0.14(6) -0.31(6) -0.05(3)
C90 0.11(2) 0.18(4) 0.18(3) -0.06(3) 0.07(2) 0.03(2)
C91 0.120(14) 0.090(16) 0.127(15) -0.035(11) -0.033(11) -0.011(11)
C92 0.101(12) 0.132(19) 0.123(14) -0.023(12) -0.020(11) 0.032(14)
C93 0.141(15) 0.064(13) 0.136(15) -0.027(11) -0.045(12) -0.010(11)
C94 0.37(4) 0.27(4) 0.097(19) -0.04(2) 0.14(2) -0.02(3)

loop_
_geom_bond_atom_site_label_1
_geom_bond_atom_site_label_2
_geom_bond_distance
_geom_bond_site_symmetry_2
_geom_bond_publ_flag
Sm1 N1 2.448(6) . ?
Sm1 N6 2.460(6) . ?
Sm1 N3 2.462(6) . ?
Sm1 N2 2.463(7) . ?
Sm1 N5 2.467(6) . ?
Sm1 N4 2.469(6) . ?
Sm1 C25 2.833(9) . ?
Sm1 C75 2.848(8) . ?
Sm1 C50 2.854(9) . ?
N1 C25 1.331(8) . ?
N1 C1 1.452(9) . ?
N2 C25 1.351(8) . ?
N2 C13 1.449(9) . ?
N3 C50 1.317(9) . ?
N3 C26 1.470(9) . ?
N4 C50 1.349(9) . ?
N4 C38 1.446(9) . ?
N5 C75 1.337(8) . ?
N5 C51 1.464(9) . ?
N6 C75 1.319(8) . ?
N6 C63 1.432(9) . ?
C1 C6 1.410(11) . ?
C1 C2 1.411(10) . ?
C2 C3 1.402(11) . ?
C2 C7 1.485(11) . ?
C3 C4 1.371(11) . ?
C4 C5 1.377(11) . ?
C5 C6 1.420(10) . ?
C6 C10 1.530(10) . ?
C7 C8 1.525(9) . ?
C7 C9 1.535(10) . ?
C10 C11 1.513(10) . ?
C10 C12 1.547(11) . ?
C13 C14 1.412(10) . ?
C13 C18 1.412(11) . ?
C14 C15 1.409(11) . ?
C14 C19 1.506(11) . ?
C15 C16 1.374(12) . ?
C16 C17 1.372(11) . ?
C17 C18 1.387(11) . ?
C18 C22 1.527(11) . ?
C19 C20 1.522(9) . ?
C19 C21 1.553(10) . ?
C22 C23 1.525(11) . ?
C22 C24 1.533(11) . ?
C26 C31 1.391(11) . ?
C26 C27 1.417(10) . ?
C27 C28 1.402(10) . ?
C27 C32 1.504(12) . ?
C28 C29 1.351(12) . ?
C29 C30 1.381(11) . ?
C30 C31 1.388(11) . ?
C31 C35 1.549(11) . ?
C32 C33 1.523(10) . ?
C32 C34 1.535(11) . ?
C35 C37 1.507(11) . ?
C35 C36 1.528(12) . ?
C38 C43 1.386(10) . ?
C38 C39 1.402(10) . ?
C39 C40 1.387(10) . ?
C39 C44 1.507(10) . ?
C40 C41 1.376(11) . ?
C41 C42 1.382(11) . ?
C42 C43 1.401(10) . ?
C43 C47 1.524(10) . ?
C44 C46 1.516(12) . ?
C44 C45 1.541(9) . ?
C47 C48 1.528(12) . ?
C47 C49 1.542(11) . ?
C51 C56 1.407(11) . ?
C51 C52 1.413(10) . ?
C52 C53 1.390(10) . ?
C52 C57 1.481(11) . ?
C53 C54 1.394(12) . ?
C54 C55 1.370(12) . ?
C55 C56 1.366(10) . ?
C56 C60 1.512(11) . ?
C57 C59 1.523(11) . ?
C57 C58 1.533(9) . ?
C60 C61 1.537(12) . ?
C60 C62 1.537(11) . ?
C63 C68 1.397(11) . ?
C63 C64 1.428(10) . ?
C64 C65 1.414(10) . ?
C64 C69 1.504(11) . ?
C65 C66 1.381(11) . ?
C66 C67 1.376(10) . ?
C67 C68 1.413(10) . ?
C68 C72 1.537(11) . ?
C69 C70 1.524(9) . ?
C69 C71 1.526(10) . ?
C72 C73 1.512(12) . ?
C72 C74 1.535(11) . ?
C76 C77 1.539(15) . ?
C77 C82 1.376(15) . ?
C77 C78 1.415(16) . ?
C78 C79 1.384(15) . ?
C79 C80 1.359(15) . ?
C80 C81 1.421(15) . ?
C81 C82 1.380(14) . ?
C83A C84 1.27(6) . ?
C83B C94 1.30(4) . ?
C84 C89 0.83(7) . ?
C84 C85 1.45(5) . ?
C85 C94 1.41(3) . ?
C87 C94 1.43(2) . ?
C87 C88 1.53(2) . ?
C88 C89 1.53(4) . ?
C90 C91 1.62(2) . ?
C91 C92 1.337(18) . ?
C91 C93 1.399(18) 3_656 ?
C92 C93 1.427(17) . ?
C93 C91 1.399(18) 3_656 ?
